data_8100423
loop_
_publ_author_name
'Euler, H.'
'Barbier, B.'
'Meents, A.'
'Kirfel, A.'

_publ_section_title
;
Crystal structure of Tutton's salts, Rb~2~[M^II^(H~2~O)~6~](SeO~4~)~2~, 
M^II^ = Mg, Co, Mn, Zn
;
_journal_issue 3
_journal_name_full 'Zeitschrift f\"ur Kristallographie - New Crystal Structures'
_journal_page_first 265
_journal_page_last 268
_journal_volume 218
_journal_year 2003
_chemical_formula_moiety '(Rb 1+)2, Mn 2+, (Se O4 2-)2, 6(H2O)'
_chemical_formula_sum 'H12 Mn O14 Rb2 Se2'
_chemical_formula_weight 619.90
_chemical_name_common 'rubidium hexa-aquamanganese(II) selenate'
_space_group_IT_number 14
_symmetry_cell_setting monoclinic
_symmetry_space_group_name_Hall '-P 2yab'
_symmetry_space_group_name_H-M 'P 1 21/a 1'
_cell_angle_alpha 90.00
_cell_angle_beta 105.189(7)
_cell_angle_gamma 90.00
_cell_formula_units_Z 2
_cell_length_a 9.4496(8)
_cell_length_b 12.7603(13)
_cell_length_c 6.3794(7)
_cell_measurement_temperature 293(2)
_cell_volume 742.35(13)
_diffrn_ambient_temperature 293(2)
_exptl_crystal_density_diffrn 2.773
_cod_original_sg_symbol_H-M 'P 21/a'
_cod_database_code 8100423

loop_
_symmetry_equiv_pos_as_xyz
'x, y, z'
'-x+1/2, y+1/2, -z'
'-x, -y, -z'
'x-1/2, -y-1/2, z'

loop_
_atom_site_label
_atom_site_type_symbol
_atom_site_fract_x
_atom_site_fract_y
_atom_site_fract_z
_atom_site_U_iso_or_equiv
_atom_site_adp_type
_atom_site_occupancy
_atom_site_symmetry_multiplicity
_atom_site_Wyckoff_symbol
_atom_site_calc_flag
_atom_site_refinement_flags
_atom_site_disorder_assembly
_atom_site_disorder_group
Mn Mn 0.0000 0.0000 0.0000 0.0229(2) Uani 1 2 a d S . .
Se Se 0.40781(4) 0.13726(3) 0.73275(6) 0.02378(14) Uani 1 4 e d . . .
O1 O 0.4148(4) 0.2366(2) 0.5733(5) 0.0391(7) Uani 1 4 e d . . .
O2 O 0.5588(3) 0.0701(3) 0.7760(6) 0.0510(9) Uani 1 4 e d . . .
O3 O 0.2720(3) 0.0621(2) 0.6072(4) 0.0328(6) Uani 1 4 e d . . .
O4 O 0.3800(3) 0.1800(2) 0.9618(5) 0.0350(7) Uani 1 4 e d . . .
O5 O 0.1700(4) 0.1106(3) 0.1699(6) 0.0326(7) Uani 1 4 e d . . .
O6 O -0.1705(3) 0.1136(2) 0.0243(5) 0.0328(6) Uani 1 4 e d . . .
O7 O -0.0067(4) -0.0690(3) 0.3007(5) 0.0329(7) Uani 1 4 e d . . .
Rb Rb 0.13588(5) 0.34537(3) 0.34444(7) 0.03658(15) Uani 1 4 e d . . .
H1 H 0.207(5) 0.088(4) 0.297(8) 0.031(12) Uiso 1 4 e d . . .
H2 H 0.214(5) 0.120(4) 0.115(7) 0.017(14) Uiso 1 4 e d . . .
H3 H -0.251(6) 0.102(4) -0.048(8) 0.041(14) Uiso 1 4 e d . . .
H4 H -0.159(7) 0.182(5) -0.023(10) 0.070(18) Uiso 1 4 e d . . .
H5 H -0.075(6) -0.061(4) 0.350(9) 0.056(17) Uiso 1 4 e d . . .
H6 H 0.008(6) -0.127(5) 0.332(9) 0.053(18) Uiso 1 4 e d . . .

loop_
_atom_site_aniso_label
_atom_site_aniso_U_11
_atom_site_aniso_U_22
_atom_site_aniso_U_33
_atom_site_aniso_U_23
_atom_site_aniso_U_13
_atom_site_aniso_U_12
Mn 0.0219(4) 0.0225(4) 0.0238(4) 0.0006(3) 0.0051(3) -0.0016(3)
Se 0.0228(2) 0.0236(2) 0.0245(2) -0.00201(15) 0.00541(15) -0.00232(15)
O1 0.0595(19) 0.0282(14) 0.0314(16) 0.0020(13) 0.0149(14) -0.0128(15)
O2 0.0278(16) 0.056(2) 0.064(2) -0.0061(18) 0.0022(15) 0.0083(15)
O3 0.0297(15) 0.0348(15) 0.0343(15) -0.0080(13) 0.0089(13) -0.0097(12)
O4 0.0480(17) 0.0317(14) 0.0274(15) -0.0057(12) 0.0136(14) -0.0061(13)
O5 0.0318(17) 0.0384(17) 0.0276(17) 0.0007(14) 0.0080(15) -0.0077(14)
O6 0.0296(16) 0.0286(15) 0.0406(17) 0.0017(13) 0.0099(14) 0.0013(13)
O7 0.0401(18) 0.0291(17) 0.0344(16) 0.0060(13) 0.0187(14) 0.0038(13)
Rb 0.0394(3) 0.0357(2) 0.0365(2) 0.00109(17) 0.01333(18) -0.00143(17)

loop_
_geom_bond_atom_site_label_1
_geom_bond_atom_site_label_2
_geom_bond_distance
_geom_bond_site_symmetry_2
_geom_bond_publ_flag
Mn O7 2.127(3) 3 ?
Mn O7 2.127(3) . ?
Mn O5 2.199(3) 3 ?
Mn O5 2.199(3) . ?
Mn O6 2.202(3) . ?
Mn O6 2.202(3) 3 ?
Se O2 1.625(3) . ?
Se O3 1.634(3) . ?
Se O1 1.638(3) . ?
Se O4 1.644(3) . ?
Se Rb 3.6916(6) 4_665 ?
Se Rb 3.7655(7) 2_546 ?
Se Rb 3.9388(7) 4_666 ?
Se Rb 4.0566(6) . ?
O1 H6 1.92(6) 2_556 ?
O1 O7 2.680(4) 2_556 ?
O1 Rb 2.998(3) . ?
O1 Rb 3.031(3) 4_665 ?
O2 H3 1.89(5) 1_656 ?
O2 O6 2.690(4) 1_656 ?
O2 Rb 3.213(4) 4_665 ?
O2 Rb 3.385(3) 2_546 ?
O2 Rb 5.489(3) . ?
O3 H1 1.94(5) . ?
O3 H5 1.95(6) 3_556 ?
O3 O7 2.722(4) 3_556 ?
O3 O5 2.772(4) . ?
O3 Rb 2.892(3) 2_546 ?
O3 H5 3.62(6) . ?
O3 Rb 4.050(3) . ?
O4 H4 1.80(6) 4_666 ?
O4 H2 2.20(5) 1_556 ?
O4 O6 2.725(4) 4_666 ?
O4 O5 2.804(5) 1_556 ?
O4 Rb 2.969(3) 4_666 ?
O4 Rb 4.531(3) . ?
O5 H2 0.61(4) . ?
O5 H1 0.84(5) . ?
O5 O7 3.041(5) 3 ?
O5 O7 3.077(5) . ?
O5 O6 3.107(5) . ?
O5 O6 3.118(4) 3 ?
O5 Rb 3.242(3) . ?
O5 H1 0.84(5) . ?
O5 H2 0.61(4) . ?
O6 O7 3.041(4) 3 ?
O6 O7 3.083(5) . ?
O6 Rb 3.123(3) 4_565 ?
O6 Rb 4.266(3) . ?
O6 H3 0.80(5) . ?
O6 H4 0.94(6) . ?
O7 H5 0.80(6) . ?
O7 H6 0.77(6) . ?
Rb O3 2.892(3) 2_556 ?
Rb O4 2.969(3) 4_564 ?
Rb O1 3.031(3) 4_565 ?
Rb O6 3.123(3) 4_665 ?
Rb O2 3.213(4) 4_565 ?
Rb O2 3.385(3) 2_556 ?
Rb Se 3.6916(6) 4_565 ?
Rb Se 3.7655(7) 2_556 ?
Rb Se 3.9388(7) 4_564 ?
